data_7160398
loop_
_publ_author_name
'Goto, Toshihito'
'Shirai, Sakuya'
'Kawasaki-Takasuka, Tomoko'
'Agou, Tomohiro'
'Yamazaki, Takashi'

_publ_section_title
;
 I<sub>2</sub>-mediated convenient ring-opening of simple
 <i>gem</i>-difluorocyclopropanes.
;
_journal_issue 13
_journal_name_full 'Organic &amp; biomolecular chemistry'
_journal_page_first 3163
_journal_page_last 3170
_journal_paper_doi 10.1039/d5ob00128e
_journal_volume 23
_journal_year 2025
_chemical_formula_sum 'C11 H13 F2 I O2'
_chemical_formula_weight 342.11
_space_group_crystal_system monoclinic
_space_group_IT_number 7
_space_group_name_Hall 'P -2yac'
_space_group_name_H-M_alt 'P 1 n 1'
_atom_sites_solution_hydrogens geom
_audit_creation_method SHELXL-2014/7
_audit_update_record
;
2025-01-14 deposited with the CCDC.	2025-02-27 downloaded from the CCDC.
;
_cell_angle_alpha 90
_cell_angle_beta 100.98(2)
_cell_angle_gamma 90
_cell_formula_units_Z 2
_cell_length_a 8.0439(15)
_cell_length_b 6.9280(13)
_cell_length_c 11.632(3)
_cell_measurement_reflns_used 914
_cell_measurement_temperature 173(2)
_cell_measurement_theta_max 24.2100
_cell_measurement_theta_min 2.8720
_cell_volume 636.4(2)
_computing_cell_refinement 'CrysAlisPro 1.171.38.41 (Rigaku OD, 2015)'
_computing_data_collection 'CrystalClear-SM ver 2.1 (Rigaku)'
_computing_data_reduction 'CrysAlisPro 1.171.38.41 (Rigaku OD, 2015)'
_computing_molecular_graphics Yadokari-XG
_computing_publication_material Yadokari-XG
_computing_structure_refinement 'SHELXL-2014/7 (Sheldrick, 2014)'
_computing_structure_solution 'SHELXT-2014/5 (Sheldrick, 2014)'
_diffrn_ambient_temperature 173(2)
_diffrn_measured_fraction_theta_full 1.000
_diffrn_measured_fraction_theta_max 1.000
_diffrn_measurement_device_type ccd
_diffrn_measurement_method \w
_diffrn_radiation_type MoK\a
_diffrn_radiation_wavelength 0.71073
_diffrn_reflns_av_R_equivalents 0.0265
_diffrn_reflns_av_unetI/netI 0.0377
_diffrn_reflns_Laue_measured_fraction_full 1.000
_diffrn_reflns_Laue_measured_fraction_max 1.000
_diffrn_reflns_limit_h_max 9
_diffrn_reflns_limit_h_min -7
_diffrn_reflns_limit_k_max 8
_diffrn_reflns_limit_k_min -8
_diffrn_reflns_limit_l_max 14
_diffrn_reflns_limit_l_min -11
_diffrn_reflns_number 2098
_diffrn_reflns_point_group_measured_fraction_full 0.569
_diffrn_reflns_point_group_measured_fraction_max 0.567
_diffrn_reflns_theta_full 25.242
_diffrn_reflns_theta_max 25.470
_diffrn_reflns_theta_min 2.843
_diffrn_source 'fine focus sealed tube'
_exptl_absorpt_coefficient_mu 2.525
_exptl_absorpt_correction_T_max 1.00000
_exptl_absorpt_correction_T_min 0.14899
_exptl_absorpt_correction_type multi-scan
_exptl_absorpt_process_details
;
CrysAlisPro 1.171.38.41 (Rigaku Oxford Diffraction, 2015)
Empirical absorption correction using spherical harmonics,
 implemented in SCALE3 ABSPACK scaling algorithm.
;
_exptl_crystal_colour colourless
_exptl_crystal_density_diffrn 1.785
_exptl_crystal_description block
_exptl_crystal_F_000 332
_exptl_crystal_size_max 0.250
_exptl_crystal_size_mid 0.250
_exptl_crystal_size_min 0.230
_refine_diff_density_max 1.036
_refine_diff_density_min -1.176
_refine_diff_density_rms 0.112
_refine_ls_abs_structure_details
;
 Classical Flack method preferred over Parsons because s.u. lower.
;
_refine_ls_abs_structure_Flack -0.10(7)
_refine_ls_extinction_method none
_refine_ls_goodness_of_fit_ref 1.084
_refine_ls_hydrogen_treatment constr
_refine_ls_matrix_type full
_refine_ls_number_parameters 148
_refine_ls_number_reflns 1346
_refine_ls_number_restraints 2
_refine_ls_restrained_S_all 1.083
_refine_ls_R_factor_all 0.0568
_refine_ls_R_factor_gt 0.0510
_refine_ls_shift/su_max 0.000
_refine_ls_shift/su_mean 0.000
_refine_ls_structure_factor_coef Fsqd
_refine_ls_weighting_details 'w=1/[\s^2^(Fo^2^)+(0.1041P)^2^+0.2406P] where P=(Fo^2^+2Fc^2^)/3'
_refine_ls_weighting_scheme calc
_refine_ls_wR_factor_gt 0.1472
_refine_ls_wR_factor_ref 0.1579
_reflns_Friedel_coverage 0.130
_reflns_Friedel_fraction_full 0.135
_reflns_Friedel_fraction_max 0.131
_reflns_number_gt 1191
_reflns_number_total 1346
_reflns_threshold_expression 'I > 2\s(I)'
_cod_data_source_file d5ob00128e2.cif
_cod_data_source_block ydkr
_cod_depositor_comments 'Adding full bibliography for 7160398.cif.'
_cod_original_sg_symbol_H-M 'P n'
_cod_database_code 7160398
_shelx_shelxl_version_number 2014/7
_shelx_space_group_comment
;
The symmetry employed for this shelxl refinement is uniquely defined
by the following loop, which should always be used as a source of
symmetry information in preference to the above space-group names.
They are only intended as comments.
;
_shelx_estimated_absorpt_t_min 0.571
_shelx_estimated_absorpt_t_max 0.594
_oxdiff_exptl_absorpt_empirical_full_min 0.839
_oxdiff_exptl_absorpt_empirical_full_max 2.183
_oxdiff_exptl_absorpt_empirical_details
;
Empirical correction (ABSPACK) includes:
- Absorption correction using spherical harmonics
- Frame scaling
;

loop_
_space_group_symop_operation_xyz
'x, y, z'
'x+1/2, -y, z+1/2'

loop_
_atom_site_label
_atom_site_type_symbol
_atom_site_fract_x
_atom_site_fract_y
_atom_site_fract_z
_atom_site_U_iso_or_equiv
_atom_site_adp_type
_atom_site_occupancy
_atom_site_site_symmetry_order
_atom_site_calc_flag
_atom_site_refinement_flags_posn
_atom_site_refinement_flags_adp
_atom_site_refinement_flags_occupancy
_atom_site_disorder_assembly
_atom_site_disorder_group
C1 C 0.476(2) 0.2449(18) 0.4599(11) 0.049(3) Uani 1 1 d . . . . .
C2 C 0.4673(17) 0.0680(18) 0.5164(12) 0.060(3) Uani 1 1 d . . . . .
H8 H 0.3641 -0.0024 0.5019 0.072 Uiso 1 1 calc R U . . .
C3 C 0.6028(18) -0.006(2) 0.5917(16) 0.069(4) Uani 1 1 d . . . . .
H9 H 0.5930 -0.1272 0.6278 0.083 Uiso 1 1 calc R U . . .
C4 C 0.7553(16) 0.0944(19) 0.6165(11) 0.052(3) Uani 1 1 d . . . . .
C5 C 0.7688(18) 0.269(2) 0.5610(13) 0.053(3) Uani 1 1 d . . . . .
H10 H 0.8732 0.3372 0.5736 0.064 Uiso 1 1 calc R U . . .
C6 C 0.632(3) 0.340(3) 0.4894(17) 0.053(4) Uani 1 1 d . . . . .
H11 H 0.6422 0.4641 0.4562 0.063 Uiso 1 1 calc R U . . .
C7 C 0.327(3) 0.323(2) 0.3803(15) 0.050(4) Uani 1 1 d . . . . .
H7 H 0.2438 0.2152 0.3609 0.059 Uiso 1 1 calc R U . . .
C8 C 0.2361(14) 0.4867(17) 0.4258(10) 0.050(3) Uani 1 1 d . . . . .
C9 C 0.0926(16) 0.579(2) 0.3411(11) 0.057(3) Uani 1 1 d . . . . .
H13 H 0.1406 0.6412 0.2769 0.069 Uiso 1 1 calc R U . . .
C10 C -0.046(2) 0.436(2) 0.2855(14) 0.072(4) Uani 1 1 d . . . . .
H1 H 0.0072 0.3201 0.2602 0.108 Uiso 1 1 calc R U . . .
H2 H -0.1181 0.4963 0.2177 0.108 Uiso 1 1 calc R U . . .
H3 H -0.1146 0.4001 0.3432 0.108 Uiso 1 1 calc R U . . .
C11 C 1.0415(19) 0.111(2) 0.7283(14) 0.067(4) Uani 1 1 d . . . . .
H4 H 1.0969 0.1242 0.6606 0.101 Uiso 1 1 calc R U . . .
H5 H 1.1152 0.0381 0.7901 0.101 Uiso 1 1 calc R U . . .
H6 H 1.0199 0.2393 0.7577 0.101 Uiso 1 1 calc R U . . .
O1 O 0.8835(12) 0.0099(15) 0.6937(9) 0.062(2) Uani 1 1 d . . . . .
O2 O 0.3666(13) 0.3935(13) 0.2692(8) 0.058(2) Uani 1 1 d . . . . .
H12 H 0.3986 0.5090 0.2770 0.087 Uiso 1 1 calc R U . . .
F1 F 0.3512(10) 0.6244(11) 0.4720(8) 0.0642(19) Uani 1 1 d . . . . .
F2 F 0.1784(10) 0.4118(12) 0.5208(6) 0.0620(18) Uani 1 1 d . . . . .
I1 I -0.02151(9) 0.80295(12) 0.43135(9) 0.0777(4) Uani 1 1 d . . . . .

loop_
_atom_site_aniso_label
_atom_site_aniso_U_11
_atom_site_aniso_U_22
_atom_site_aniso_U_33
_atom_site_aniso_U_23
_atom_site_aniso_U_13
_atom_site_aniso_U_12
C1 0.043(6) 0.045(5) 0.060(8) -0.002(5) 0.017(7) -0.003(6)
C2 0.041(6) 0.050(6) 0.077(8) 0.005(6) -0.014(6) -0.017(5)
C3 0.052(8) 0.057(7) 0.093(10) 0.026(8) 0.003(8) -0.011(7)
C4 0.041(6) 0.055(7) 0.059(6) 0.003(6) 0.008(5) -0.006(5)
C5 0.039(6) 0.051(6) 0.075(8) 0.003(6) 0.022(6) -0.006(5)
C6 0.040(10) 0.048(7) 0.071(10) -0.007(7) 0.012(8) -0.004(7)
C7 0.043(10) 0.050(8) 0.054(9) 0.003(6) 0.004(8) 0.000(6)
C8 0.039(6) 0.054(6) 0.056(6) 0.000(6) 0.008(5) -0.014(5)
C9 0.042(6) 0.073(8) 0.059(6) 0.009(6) 0.015(5) 0.008(6)
C10 0.053(8) 0.079(9) 0.078(9) -0.014(8) -0.005(7) 0.015(7)
C11 0.041(7) 0.074(8) 0.079(8) 0.011(8) -0.009(6) -0.005(7)
O1 0.043(5) 0.059(5) 0.077(6) 0.014(5) -0.001(4) -0.001(4)
O2 0.069(6) 0.045(4) 0.065(5) 0.007(4) 0.023(5) 0.002(4)
F1 0.044(4) 0.049(4) 0.097(5) -0.013(4) 0.007(4) -0.001(3)
F2 0.054(4) 0.072(5) 0.062(4) 0.006(4) 0.017(4) 0.002(4)
I1 0.0491(5) 0.0699(6) 0.1123(8) -0.0158(7) 0.0110(4) 0.0101(5)

loop_
_atom_type_symbol
_atom_type_description
_atom_type_scat_dispersion_real
_atom_type_scat_dispersion_imag
_atom_type_scat_source
C C 0.0033 0.0016 'International Tables Vol C Tables 4.2.6.8 and 6.1.1.4'
H H 0.0000 0.0000 'International Tables Vol C Tables 4.2.6.8 and 6.1.1.4'
O O 0.0106 0.0060 'International Tables Vol C Tables 4.2.6.8 and 6.1.1.4'
F F 0.0171 0.0103 'International Tables Vol C Tables 4.2.6.8 and 6.1.1.4'
I I -0.4742 1.8119 'International Tables Vol C Tables 4.2.6.8 and 6.1.1.4'

loop_
_geom_angle_atom_site_label_1
_geom_angle_atom_site_label_2
_geom_angle_atom_site_label_3
_geom_angle
_geom_angle_site_symmetry_1
_geom_angle_site_symmetry_3
_geom_angle_publ_flag
C2 C1 C6 114.9(14) . . ?
C2 C1 C7 120.7(13) . . ?
C6 C1 C7 124.4(12) . . ?
C3 C2 C1 121.7(13) . . ?
C3 C2 H8 119.1 . . ?
C1 C2 H8 119.1 . . ?
C2 C3 C4 120.8(13) . . ?
C2 C3 H9 119.6 . . ?
C4 C3 H9 119.6 . . ?
O1 C4 C5 124.4(11) . . ?
O1 C4 C3 116.7(11) . . ?
C5 C4 C3 118.9(12) . . ?
C6 C5 C4 119.0(14) . . ?
C6 C5 H10 120.5 . . ?
C4 C5 H10 120.5 . . ?
C5 C6 C1 124.6(17) . . ?
C5 C6 H11 117.7 . . ?
C1 C6 H11 117.7 . . ?
O2 C7 C1 112.7(16) . . ?
O2 C7 C8 105.2(11) . . ?
C1 C7 C8 116.8(14) . . ?
O2 C7 H7 107.2 . . ?
C1 C7 H7 107.2 . . ?
C8 C7 H7 107.2 . . ?
F1 C8 F2 104.7(9) . . ?
F1 C8 C7 109.1(12) . . ?
F2 C8 C7 105.1(11) . . ?
F1 C8 C9 109.6(10) . . ?
F2 C8 C9 110.5(9) . . ?
C7 C8 C9 117.0(12) . . ?
C8 C9 C10 113.7(11) . . ?
C8 C9 I1 109.2(8) . . ?
C10 C9 I1 109.0(9) . . ?
C8 C9 H13 108.3 . . ?
C10 C9 H13 108.3 . . ?
I1 C9 H13 108.3 . . ?
C9 C10 H1 109.5 . . ?
C9 C10 H2 109.5 . . ?
H1 C10 H2 109.5 . . ?
C9 C10 H3 109.5 . . ?
H1 C10 H3 109.5 . . ?
H2 C10 H3 109.5 . . ?
O1 C11 H4 109.5 . . ?
O1 C11 H5 109.5 . . ?
H4 C11 H5 109.5 . . ?
O1 C11 H6 109.5 . . ?
H4 C11 H6 109.5 . . ?
H5 C11 H6 109.5 . . ?
C4 O1 C11 119.5(11) . . ?
C7 O2 H12 109.5 . . ?

loop_
_geom_bond_atom_site_label_1
_geom_bond_atom_site_label_2
_geom_bond_distance
_geom_bond_site_symmetry_2
_geom_bond_publ_flag
C1 C2 1.399(18) . ?
C1 C6 1.40(2) . ?
C1 C7 1.47(3) . ?
C2 C3 1.361(19) . ?
C2 H8 0.9500 . ?
C3 C4 1.391(18) . ?
C3 H9 0.9500 . ?
C4 O1 1.364(15) . ?
C4 C5 1.39(2) . ?
C5 C6 1.34(3) . ?
C5 H10 0.9500 . ?
C6 H11 0.9500 . ?
C7 O2 1.47(2) . ?
C7 C8 1.50(2) . ?
C7 H7 1.0000 . ?
C8 F1 1.366(13) . ?
C8 F2 1.379(14) . ?
C8 C9 1.511(18) . ?
C9 C10 1.54(2) . ?
C9 I1 2.171(14) . ?
C9 H13 1.0000 . ?
C10 H1 0.9800 . ?
C10 H2 0.9800 . ?
C10 H3 0.9800 . ?
C11 O1 1.439(17) . ?
C11 H4 0.9800 . ?
C11 H5 0.9800 . ?
C11 H6 0.9800 . ?
O2 H12 0.8400 . ?

loop_
_geom_torsion_atom_site_label_1
_geom_torsion_atom_site_label_2
_geom_torsion_atom_site_label_3
_geom_torsion_atom_site_label_4
_geom_torsion
_geom_torsion_site_symmetry_1
_geom_torsion_site_symmetry_2
_geom_torsion_site_symmetry_3
_geom_torsion_site_symmetry_4
_geom_torsion_publ_flag
C6 C1 C2 C3 -2(2) . . . . ?
C7 C1 C2 C3 -178.9(16) . . . . ?
C1 C2 C3 C4 1(3) . . . . ?
C2 C3 C4 O1 179.5(15) . . . . ?
C2 C3 C4 C5 -2(2) . . . . ?
O1 C4 C5 C6 -178.1(15) . . . . ?
C3 C4 C5 C6 3(2) . . . . ?
C4 C5 C6 C1 -4(3) . . . . ?
C2 C1 C6 C5 3(3) . . . . ?
C7 C1 C6 C5 -179.5(14) . . . . ?
C2 C1 C7 O2 -133.3(13) . . . . ?
C6 C1 C7 O2 50(2) . . . . ?
C2 C1 C7 C8 104.7(16) . . . . ?
C6 C1 C7 C8 -72(2) . . . . ?
O2 C7 C8 F1 -76.3(15) . . . . ?
C1 C7 C8 F1 49.5(17) . . . . ?
O2 C7 C8 F2 171.9(11) . . . . ?
C1 C7 C8 F2 -62.3(17) . . . . ?
O2 C7 C8 C9 48.9(17) . . . . ?
C1 C7 C8 C9 174.7(13) . . . . ?
F1 C8 C9 C10 -179.1(11) . . . . ?
F2 C8 C9 C10 -64.2(14) . . . . ?
C7 C8 C9 C10 56.0(16) . . . . ?
F1 C8 C9 I1 -57.2(11) . . . . ?
F2 C8 C9 I1 57.7(11) . . . . ?
C7 C8 C9 I1 177.9(11) . . . . ?
C5 C4 O1 C11 5(2) . . . . ?
C3 C4 O1 C11 -176.5(15) . . . . ?
